data_4079433
loop_
_publ_author_name
'Chow, Catherine'
'Patrick, Brian O.'
'Legzdins, Peter'

_publ_section_title
;
 Intermolecular C--H Activations of Hydrocarbons Initiated by a Tungsten
 Trimethylsilylallyl Complex
;
_journal_issue 21
_journal_name_full Organometallics
_journal_page_first 7453
_journal_paper_doi 10.1021/om300742y
_journal_volume 31
_journal_year 2012
_chemical_formula_moiety 'C19 H36 Mo N O P Si'
_chemical_formula_sum 'C19 H36 Mo N O P Si'
_chemical_formula_weight 449.49
_chemical_name_systematic
;
 ?
;
_space_group_IT_number 15
_symmetry_cell_setting monoclinic
_symmetry_space_group_name_Hall '-C 2yc'
_symmetry_space_group_name_H-M 'C 1 2/c 1'
_atom_sites_solution_hydrogens geom
_atom_sites_solution_primary direct
_atom_sites_solution_secondary difmap
_audit_creation_method SHELXL-97
_cell_angle_alpha 90.00
_cell_angle_beta 103.953(4)
_cell_angle_gamma 90.00
_cell_formula_units_Z 8
_cell_length_a 15.4189(13)
_cell_length_b 9.9407(8)
_cell_length_c 30.681(3)
_cell_measurement_reflns_used 9883
_cell_measurement_temperature 103(2)
_cell_measurement_theta_max 33.755
_cell_measurement_theta_min 2.4625
_cell_volume 4563.9(7)
_computing_molecular_graphics 'Ortep-3 for Windows (Farrugia, 1997)'
_computing_publication_material 'WinGX publication routines (Farrugia, 1999)'
_computing_structure_refinement 'SHELXL-97 (Sheldrick, 1997)'
_computing_structure_solution 'SIR92 (Altomare, et al., 1993)'
_diffrn_ambient_temperature 103(2)
_diffrn_measured_fraction_theta_full 0.991
_diffrn_measured_fraction_theta_max 0.991
_diffrn_measurement_device_type 'Bruker X8 Apex II'
_diffrn_measurement_method 'area detector'
_diffrn_radiation_monochromator graphite
_diffrn_radiation_source 'fine-focus sealed tube'
_diffrn_radiation_type MoK\a
_diffrn_radiation_wavelength 0.71073
_diffrn_reflns_av_R_equivalents 0.0354
_diffrn_reflns_av_sigmaI/netI 0.0469
_diffrn_reflns_limit_h_max 16
_diffrn_reflns_limit_h_min -25
_diffrn_reflns_limit_k_max 13
_diffrn_reflns_limit_k_min -16
_diffrn_reflns_limit_l_max 50
_diffrn_reflns_limit_l_min -49
_diffrn_reflns_number 40852
_diffrn_reflns_theta_full 35.60
_diffrn_reflns_theta_max 35.60
_diffrn_reflns_theta_min 1.37
_exptl_absorpt_coefficient_mu 0.703
_exptl_absorpt_correction_T_max 0.9256
_exptl_absorpt_correction_T_min 0.8426
_exptl_absorpt_correction_type multi-scan
_exptl_crystal_colour yellow
_exptl_crystal_density_diffrn 1.308
_exptl_crystal_density_method 'not measured'
_exptl_crystal_description plate
_exptl_crystal_F_000 1888
_exptl_crystal_size_max 0.25
_exptl_crystal_size_mid 0.19
_exptl_crystal_size_min 0.11
_refine_diff_density_max 0.694
_refine_diff_density_min -0.585
_refine_diff_density_rms 0.096
_refine_ls_extinction_method none
_refine_ls_goodness_of_fit_ref 1.020
_refine_ls_hydrogen_treatment constr
_refine_ls_matrix_type full
_refine_ls_number_parameters 228
_refine_ls_number_reflns 10403
_refine_ls_number_restraints 0
_refine_ls_restrained_S_all 1.020
_refine_ls_R_factor_all 0.0580
_refine_ls_R_factor_gt 0.0362
_refine_ls_shift/su_max 0.065
_refine_ls_shift/su_mean 0.001
_refine_ls_structure_factor_coef Fsqd
_refine_ls_weighting_details 'calc w=1/[\s^2^(Fo^2^)+(0.0274P)^2^+3.5142P] where P=(Fo^2^+2Fc^2^)/3'
_refine_ls_weighting_scheme calc
_refine_ls_wR_factor_gt 0.0669
_refine_ls_wR_factor_ref 0.0734
_reflns_number_gt 7984
_reflns_number_total 10403
_reflns_threshold_expression >2\s(I)
_cod_data_source_file om300742y_si_001.cif
_cod_data_source_block 13
_cod_original_cell_volume 4563.8(7)
_cod_original_sg_symbol_H-M 'C 2/c'
_cod_database_code 4079433

loop_
_symmetry_equiv_pos_as_xyz
'x, y, z'
'-x, y, -z+1/2'
'x+1/2, y+1/2, z'
'-x+1/2, y+1/2, -z+1/2'
'-x, -y, -z'
'x, -y, z-1/2'
'-x+1/2, -y+1/2, -z'
'x+1/2, -y+1/2, z-1/2'

loop_
_atom_site_label
_atom_site_type_symbol
_atom_site_fract_x
_atom_site_fract_y
_atom_site_fract_z
_atom_site_U_iso_or_equiv
_atom_site_adp_type
_atom_site_occupancy
_atom_site_symmetry_multiplicity
_atom_site_calc_flag
_atom_site_refinement_flags
C1 C 0.28426(11) -0.05429(16) 0.62673(6) 0.0258(3) Uani 1 1 d .
C2 C 0.27672(10) -0.00033(16) 0.58318(5) 0.0213(3) Uani 1 1 d .
C3 C 0.34561(10) 0.09744(15) 0.58584(5) 0.0179(3) Uani 1 1 d .
C4 C 0.39667(10) 0.10216(16) 0.63080(5) 0.0206(3) Uani 1 1 d .
C5 C 0.35837(11) 0.00944(17) 0.65655(5) 0.0254(3) Uani 1 1 d .
C6 C 0.22870(17) -0.16579(19) 0.63879(10) 0.0557(7) Uani 1 1 d .
H6A H 0.1748 -0.1778 0.6146 0.084 Uiso 1 1 calc R
H6B H 0.2117 -0.1430 0.6667 0.084 Uiso 1 1 calc R
H6C H 0.2634 -0.2494 0.6430 0.084 Uiso 1 1 calc R
C7 C 0.21637(12) -0.0523(2) 0.54032(7) 0.0414(5) Uani 1 1 d .
H7A H 0.2408 -0.1363 0.5316 0.062 Uiso 1 1 calc R
H7B H 0.2124 0.0147 0.5165 0.062 Uiso 1 1 calc R
H7C H 0.1567 -0.0690 0.5451 0.062 Uiso 1 1 calc R
C8 C 0.36458(13) 0.1735(2) 0.54685(6) 0.0342(4) Uani 1 1 d .
H8A H 0.3998 0.2539 0.5579 0.051 Uiso 1 1 calc R
H8B H 0.3081 0.2002 0.5264 0.051 Uiso 1 1 calc R
H8C H 0.3982 0.1159 0.5309 0.051 Uiso 1 1 calc R
C9 C 0.48398(11) 0.1766(2) 0.64660(8) 0.0428(5) Uani 1 1 d .
H9A H 0.5326 0.1226 0.6402 0.064 Uiso 1 1 calc R
H9B H 0.4954 0.1925 0.6790 0.064 Uiso 1 1 calc R
H9C H 0.4806 0.2629 0.6309 0.064 Uiso 1 1 calc R
C10 C 0.39702(18) -0.0337(2) 0.70413(6) 0.0570(7) Uani 1 1 d .
H10A H 0.3485 -0.0511 0.7189 0.085 Uiso 1 1 calc R
H10B H 0.4356 0.0377 0.7202 0.085 Uiso 1 1 calc R
H10C H 0.4322 -0.1159 0.7043 0.085 Uiso 1 1 calc R
C11 C 0.19855(12) 0.47391(17) 0.57894(6) 0.0301(4) Uani 1 1 d .
H11A H 0.1614 0.5079 0.5519 0.036 Uiso 1 1 calc R
H11B H 0.2398 0.5317 0.5982 0.036 Uiso 1 1 calc R
C12 C 0.19279(10) 0.34552(15) 0.58988(5) 0.0191(3) Uani 1 1 d .
C13 C 0.14251(9) 0.22998(15) 0.57157(5) 0.0178(3) Uani 1 1 d .
H13 H 0.1557 0.1989 0.5428 0.021 Uiso 1 1 calc R
C14 C -0.01028(11) 0.02824(17) 0.56945(6) 0.0284(3) Uani 1 1 d .
H14A H -0.0002 -0.0119 0.5419 0.043 Uiso 1 1 calc R
H14B H -0.0737 0.0208 0.5694 0.043 Uiso 1 1 calc R
H14C H 0.0257 -0.0193 0.5956 0.043 Uiso 1 1 calc R
C15 C -0.04589(11) 0.29824(18) 0.52126(6) 0.0286(4) Uani 1 1 d .
H15A H -0.0289 0.3934 0.5222 0.043 Uiso 1 1 calc R
H15B H -0.1094 0.2907 0.5210 0.043 Uiso 1 1 calc R
H15C H -0.0352 0.2567 0.4941 0.043 Uiso 1 1 calc R
C16 C -0.00416(11) 0.2875(2) 0.62257(6) 0.0298(4) Uani 1 1 d .
H16A H 0.0196 0.2310 0.6489 0.045 Uiso 1 1 calc R
H16B H -0.0691 0.2952 0.6178 0.045 Uiso 1 1 calc R
H16C H 0.0229 0.3771 0.6275 0.045 Uiso 1 1 calc R
C17 C 0.38948(12) 0.48041(18) 0.67676(6) 0.0304(4) Uani 1 1 d .
H17A H 0.3959 0.5510 0.6996 0.046 Uiso 1 1 calc R
H17B H 0.3699 0.5206 0.6468 0.046 Uiso 1 1 calc R
H17C H 0.4471 0.4355 0.6795 0.046 Uiso 1 1 calc R
C18 C 0.21738(11) 0.46408(17) 0.69546(6) 0.0273(3) Uani 1 1 d .
H18A H 0.1712 0.4076 0.7033 0.041 Uiso 1 1 calc R
H18B H 0.1911 0.5163 0.6684 0.041 Uiso 1 1 calc R
H18C H 0.2420 0.5255 0.7204 0.041 Uiso 1 1 calc R
C19 C 0.35775(13) 0.29912(18) 0.74186(5) 0.0309(4) Uani 1 1 d .
H19A H 0.3716 0.3766 0.7621 0.046 Uiso 1 1 calc R
H19B H 0.4129 0.2502 0.7419 0.046 Uiso 1 1 calc R
H19C H 0.3162 0.2393 0.7521 0.046 Uiso 1 1 calc R
N1 N 0.17982(9) 0.14125(13) 0.66966(4) 0.0202(2) Uani 1 1 d .
O1 O 0.14320(9) 0.10162(14) 0.69847(4) 0.0342(3) Uani 1 1 d .
Si1 Si 0.02281(3) 0.20983(4) 0.572219(14) 0.01860(8) Uani 1 1 d .
P1 P 0.30657(3) 0.35751(4) 0.684927(13) 0.01900(8) Uani 1 1 d .
Mo1 Mo 0.249059(8) 0.174679(12) 0.631839(4) 0.01363(3) Uani 1 1 d .

loop_
_atom_site_aniso_label
_atom_site_aniso_U_11
_atom_site_aniso_U_22
_atom_site_aniso_U_33
_atom_site_aniso_U_23
_atom_site_aniso_U_13
_atom_site_aniso_U_12
C1 0.0305(8) 0.0127(7) 0.0413(9) 0.0020(6) 0.0224(7) 0.0059(6)
C2 0.0177(7) 0.0182(7) 0.0278(8) -0.0091(6) 0.0054(5) 0.0030(5)
C3 0.0193(7) 0.0185(7) 0.0178(6) 0.0006(5) 0.0080(5) 0.0054(5)
C4 0.0161(7) 0.0198(7) 0.0241(7) -0.0039(6) 0.0012(5) 0.0055(5)
C5 0.0350(9) 0.0246(8) 0.0179(7) 0.0052(6) 0.0087(6) 0.0184(7)
C6 0.0711(16) 0.0159(9) 0.102(2) 0.0077(10) 0.0640(16) 0.0053(9)
C7 0.0263(9) 0.0448(12) 0.0478(12) -0.0309(10) -0.0014(8) 0.0068(8)
C8 0.0445(11) 0.0335(10) 0.0317(9) 0.0089(8) 0.0231(8) 0.0106(8)
C9 0.0172(8) 0.0401(11) 0.0661(14) -0.0243(10) -0.0001(8) 0.0035(7)
C10 0.0937(18) 0.0562(14) 0.0212(9) 0.0127(9) 0.0141(10) 0.0527(13)
C11 0.0388(10) 0.0226(8) 0.0246(8) 0.0038(6) -0.0006(7) -0.0003(7)
C12 0.0205(7) 0.0197(7) 0.0167(6) 0.0012(5) 0.0038(5) 0.0030(5)
C13 0.0182(7) 0.0195(7) 0.0148(6) 0.0004(5) 0.0025(5) 0.0030(5)
C14 0.0258(8) 0.0246(8) 0.0375(9) -0.0002(7) 0.0132(7) -0.0014(6)
C15 0.0211(8) 0.0295(9) 0.0321(9) 0.0039(7) 0.0005(6) 0.0033(6)
C16 0.0241(8) 0.0342(9) 0.0326(9) -0.0074(7) 0.0097(6) 0.0084(7)
C17 0.0308(9) 0.0261(9) 0.0338(9) -0.0050(7) 0.0070(7) -0.0052(7)
C18 0.0298(8) 0.0245(8) 0.0282(8) -0.0082(6) 0.0080(6) 0.0050(6)
C19 0.0416(10) 0.0292(9) 0.0177(7) -0.0022(6) -0.0010(6) 0.0053(7)
N1 0.0238(6) 0.0184(6) 0.0200(6) 0.0032(5) 0.0084(5) 0.0052(5)
O1 0.0405(7) 0.0384(7) 0.0311(6) 0.0143(6) 0.0230(5) 0.0085(6)
Si1 0.01678(19) 0.0183(2) 0.02097(19) -0.00051(15) 0.00497(14) 0.00319(15)
P1 0.02273(19) 0.01694(18) 0.01646(16) -0.00213(13) 0.00304(13) 0.00286(14)
Mo1 0.01583(6) 0.01233(5) 0.01301(5) 0.00016(4) 0.00406(4) 0.00281(4)

loop_
_atom_type_symbol
_atom_type_description
_atom_type_scat_dispersion_real
_atom_type_scat_dispersion_imag
_atom_type_scat_source
C C 0.0033 0.0016 'International Tables Vol C Tables 4.2.6.8 and 6.1.1.4'
H H 0.0000 0.0000 'International Tables Vol C Tables 4.2.6.8 and 6.1.1.4'
N N 0.0061 0.0033 'International Tables Vol C Tables 4.2.6.8 and 6.1.1.4'
O O 0.0106 0.0060 'International Tables Vol C Tables 4.2.6.8 and 6.1.1.4'
Si Si 0.0817 0.0704 'International Tables Vol C Tables 4.2.6.8 and 6.1.1.4'
P P 0.1023 0.0942 'International Tables Vol C Tables 4.2.6.8 and 6.1.1.4'
Mo Mo -1.6832 0.6857 'International Tables Vol C Tables 4.2.6.8 and 6.1.1.4'

loop_
_geom_angle_atom_site_label_1
_geom_angle_atom_site_label_2
_geom_angle_atom_site_label_3
_geom_angle
C2 C1 C5 107.88(14)
C2 C1 C6 126.13(19)
C5 C1 C6 125.85(19)
C2 C1 Mo1 74.29(9)
C5 C1 Mo1 71.95(9)
C6 C1 Mo1 122.90(12)
C1 C2 C3 108.22(13)
C1 C2 C7 125.84(17)
C3 C2 C7 125.28(16)
C1 C2 Mo1 70.99(9)
C3 C2 Mo1 73.25(8)
C7 C2 Mo1 128.83(11)
C4 C3 C2 108.06(13)
C4 C3 C8 126.19(15)
C2 C3 C8 125.59(15)
C4 C3 Mo1 72.29(8)
C2 C3 Mo1 72.20(8)
C8 C3 Mo1 124.92(11)
C3 C4 C5 108.07(14)
C3 C4 C9 124.95(17)
C5 C4 C9 126.38(16)
C3 C4 Mo1 73.48(8)
C5 C4 Mo1 70.51(8)
C9 C4 Mo1 128.66(11)
C1 C5 C4 107.76(13)
C1 C5 C10 124.41(19)
C4 C5 C10 126.97(19)
C1 C5 Mo1 72.66(9)
C4 C5 Mo1 74.37(8)
C10 C5 Mo1 126.93(12)
C1 C6 H6A 109.5
C1 C6 H6B 109.5
H6A C6 H6B 109.5
C1 C6 H6C 109.5
H6A C6 H6C 109.5
H6B C6 H6C 109.5
C2 C7 H7A 109.5
C2 C7 H7B 109.5
H7A C7 H7B 109.5
C2 C7 H7C 109.5
H7A C7 H7C 109.5
H7B C7 H7C 109.5
C3 C8 H8A 109.5
C3 C8 H8B 109.5
H8A C8 H8B 109.5
C3 C8 H8C 109.5
H8A C8 H8C 109.5
H8B C8 H8C 109.5
C4 C9 H9A 109.5
C4 C9 H9B 109.5
H9A C9 H9B 109.5
C4 C9 H9C 109.5
H9A C9 H9C 109.5
H9B C9 H9C 109.5
C5 C10 H10A 109.5
C5 C10 H10B 109.5
H10A C10 H10B 109.5
C5 C10 H10C 109.5
H10A C10 H10C 109.5
H10B C10 H10C 109.5
C12 C11 H11A 120.0
C12 C11 H11B 120.0
H11A C11 H11B 120.0
C11 C12 C13 137.65(15)
C11 C12 Mo1 148.89(13)
C13 C12 Mo1 72.89(8)
C12 C13 Si1 121.98(11)
C12 C13 Mo1 69.44(8)
Si1 C13 Mo1 119.97(7)
C12 C13 H13 112.9
Si1 C13 H13 112.9
Mo1 C13 H13 112.9
Si1 C14 H14A 109.5
Si1 C14 H14B 109.5
H14A C14 H14B 109.5
Si1 C14 H14C 109.5
H14A C14 H14C 109.5
H14B C14 H14C 109.5
Si1 C15 H15A 109.5
Si1 C15 H15B 109.5
H15A C15 H15B 109.5
Si1 C15 H15C 109.5
H15A C15 H15C 109.5
H15B C15 H15C 109.5
Si1 C16 H16A 109.5
Si1 C16 H16B 109.5
H16A C16 H16B 109.5
Si1 C16 H16C 109.5
H16A C16 H16C 109.5
H16B C16 H16C 109.5
P1 C17 H17A 109.5
P1 C17 H17B 109.5
H17A C17 H17B 109.5
P1 C17 H17C 109.5
H17A C17 H17C 109.5
H17B C17 H17C 109.5
P1 C18 H18A 109.5
P1 C18 H18B 109.5
H18A C18 H18B 109.5
P1 C18 H18C 109.5
H18A C18 H18C 109.5
H18B C18 H18C 109.5
P1 C19 H19A 109.5
P1 C19 H19B 109.5
H19A C19 H19B 109.5
P1 C19 H19C 109.5
H19A C19 H19C 109.5
H19B C19 H19C 109.5
O1 N1 Mo1 168.88(12)
C16 Si1 C13 112.63(7)
C16 Si1 C14 108.94(9)
C13 Si1 C14 111.30(7)
C16 Si1 C15 107.59(8)
C13 Si1 C15 107.57(7)
C14 Si1 C15 108.66(8)
C18 P1 C17 102.59(9)
C18 P1 C19 100.67(8)
C17 P1 C19 100.83(9)
C18 P1 Mo1 112.30(6)
C17 P1 Mo1 123.74(6)
C19 P1 Mo1 113.68(6)
N1 Mo1 C12 108.25(6)
N1 Mo1 C13 98.54(6)
C12 Mo1 C13 37.67(5)
N1 Mo1 C5 98.93(6)
C12 Mo1 C5 152.76(6)
C13 Mo1 C5 140.40(6)
N1 Mo1 C1 92.69(6)
C12 Mo1 C1 141.17(6)
C13 Mo1 C1 108.62(6)
C5 Mo1 C1 35.39(6)
N1 Mo1 C4 132.15(6)
C12 Mo1 C4 118.08(6)
C13 Mo1 C4 125.21(5)
C5 Mo1 C4 35.12(6)
C1 Mo1 C4 58.19(6)
N1 Mo1 C2 119.56(6)
C12 Mo1 C2 107.62(6)
C13 Mo1 C2 82.43(5)
C5 Mo1 C2 58.05(5)
C1 Mo1 C2 34.72(6)
C4 Mo1 C2 57.37(5)
N1 Mo1 C3 150.56(6)
C12 Mo1 C3 96.68(5)
C13 Mo1 C3 91.64(5)
C5 Mo1 C3 57.92(5)
C1 Mo1 C3 57.87(5)
C4 Mo1 C3 34.24(5)
C2 Mo1 C3 34.55(5)
N1 Mo1 P1 83.33(4)
C12 Mo1 P1 81.03(4)
C13 Mo1 P1 116.34(4)
C5 Mo1 P1 100.80(4)
C1 Mo1 P1 134.97(5)
C4 Mo1 P1 92.25(4)
C2 Mo1 P1 149.23(4)
C3 Mo1 P1 116.63(4)

loop_
_geom_bond_atom_site_label_1
_geom_bond_atom_site_label_2
_geom_bond_distance
C1 C2 1.418(2)
C1 C5 1.428(3)
C1 C6 1.501(3)
C1 Mo1 2.3539(15)
C2 C3 1.428(2)
C2 C7 1.507(2)
C2 Mo1 2.3967(15)
C3 C4 1.415(2)
C3 C8 1.502(2)
C3 Mo1 2.4105(14)
C4 C5 1.431(2)
C4 C9 1.510(2)
C4 Mo1 2.3950(15)
C5 C10 1.500(2)
C5 Mo1 2.3446(15)
C6 H6A 0.9800
C6 H6B 0.9800
C6 H6C 0.9800
C7 H7A 0.9800
C7 H7B 0.9800
C7 H7C 0.9800
C8 H8A 0.9800
C8 H8B 0.9800
C8 H8C 0.9800
C9 H9A 0.9800
C9 H9B 0.9800
C9 H9C 0.9800
C10 H10A 0.9800
C10 H10B 0.9800
C10 H10C 0.9800
C11 C12 1.328(2)
C11 H11A 0.9500
C11 H11B 0.9500
C12 C13 1.423(2)
C12 Mo1 2.1808(14)
C13 Si1 1.8615(15)
C13 Mo1 2.2261(13)
C13 H13 1.0000
C14 Si1 1.8722(18)
C14 H14A 0.9800
C14 H14B 0.9800
C14 H14C 0.9800
C15 Si1 1.8815(17)
C15 H15A 0.9800
C15 H15B 0.9800
C15 H15C 0.9800
C16 Si1 1.8614(17)
C16 H16A 0.9800
C16 H16B 0.9800
C16 H16C 0.9800
C17 P1 1.8287(18)
C17 H17A 0.9800
C17 H17B 0.9800
C17 H17C 0.9800
C18 P1 1.8253(16)
C18 H18A 0.9800
C18 H18B 0.9800
C18 H18C 0.9800
C19 P1 1.8292(16)
C19 H19A 0.9800
C19 H19B 0.9800
C19 H19C 0.9800
N1 O1 1.2234(17)
N1 Mo1 1.7871(13)
P1 Mo1 2.4588(4)

loop_
_geom_torsion_atom_site_label_1
_geom_torsion_atom_site_label_2
_geom_torsion_atom_site_label_3
_geom_torsion_atom_site_label_4
_geom_torsion
C5 C1 C2 C3 -0.34(17)
C6 C1 C2 C3 -176.19(16)
Mo1 C1 C2 C3 64.26(10)
C5 C1 C2 C7 170.71(15)
C6 C1 C2 C7 -5.1(3)
Mo1 C1 C2 C7 -124.69(15)
C5 C1 C2 Mo1 -64.60(10)
C6 C1 C2 Mo1 119.56(17)
C1 C2 C3 C4 1.06(17)
C7 C2 C3 C4 -170.06(14)
Mo1 C2 C3 C4 63.85(10)
C1 C2 C3 C8 176.58(15)
C7 C2 C3 C8 5.5(2)
Mo1 C2 C3 C8 -120.63(15)
C1 C2 C3 Mo1 -62.79(10)
C7 C2 C3 Mo1 126.09(15)
C2 C3 C4 C5 -1.36(17)
C8 C3 C4 C5 -176.85(15)
Mo1 C3 C4 C5 62.43(10)
C2 C3 C4 C9 170.21(14)
C8 C3 C4 C9 -5.3(3)
Mo1 C3 C4 C9 -126.00(16)
C2 C3 C4 Mo1 -63.79(10)
C8 C3 C4 Mo1 120.72(16)
C2 C1 C5 C4 -0.49(17)
C6 C1 C5 C4 175.37(16)
Mo1 C1 C5 C4 -66.64(11)
C2 C1 C5 C10 -170.54(15)
C6 C1 C5 C10 5.3(3)
Mo1 C1 C5 C10 123.31(16)
C2 C1 C5 Mo1 66.15(10)
C6 C1 C5 Mo1 -117.99(16)
C3 C4 C5 C1 1.15(17)
C9 C4 C5 C1 -170.27(15)
Mo1 C4 C5 C1 65.50(10)
C3 C4 C5 C10 170.87(15)
C9 C4 C5 C10 -0.5(3)
Mo1 C4 C5 C10 -124.77(17)
C3 C4 C5 Mo1 -64.36(10)
C9 C4 C5 Mo1 124.22(16)
C11 C12 C13 Si1 -73.9(3)
Mo1 C12 C13 Si1 113.25(10)
C11 C12 C13 Mo1 172.8(2)
C12 C13 Si1 C16 -32.99(15)
Mo1 C13 Si1 C16 50.24(11)
C12 C13 Si1 C14 -155.67(12)
Mo1 C13 Si1 C14 -72.44(10)
C12 C13 Si1 C15 85.40(13)
Mo1 C13 Si1 C15 168.63(8)
O1 N1 Mo1 C12 -176.9(7)
O1 N1 Mo1 C13 145.6(7)
O1 N1 Mo1 C5 1.3(7)
O1 N1 Mo1 C1 36.3(7)
O1 N1 Mo1 C4 -11.7(7)
O1 N1 Mo1 C2 59.5(7)
O1 N1 Mo1 C3 36.7(7)
O1 N1 Mo1 P1 -98.7(7)
C11 C12 Mo1 N1 109.2(3)
C13 C12 Mo1 N1 -80.14(10)
C11 C12 Mo1 C13 -170.6(3)
C11 C12 Mo1 C5 -66.8(3)
C13 C12 Mo1 C5 103.81(14)
C11 C12 Mo1 C1 -131.5(2)
C13 C12 Mo1 C1 39.10(13)
C11 C12 Mo1 C4 -58.4(3)
C13 C12 Mo1 C4 112.24(9)
C11 C12 Mo1 C2 -120.3(3)
C13 C12 Mo1 C2 50.39(10)
C11 C12 Mo1 C3 -86.7(3)
C13 C12 Mo1 C3 83.99(9)
C11 C12 Mo1 P1 29.4(3)
C13 C12 Mo1 P1 -160.01(9)
C12 C13 Mo1 N1 108.89(9)
Si1 C13 Mo1 N1 -7.01(9)
Si1 C13 Mo1 C12 -115.90(13)
C12 C13 Mo1 C5 -135.78(10)
Si1 C13 Mo1 C5 108.32(10)
C12 C13 Mo1 C1 -155.34(9)
Si1 C13 Mo1 C1 88.77(9)
C12 C13 Mo1 C4 -91.63(10)
Si1 C13 Mo1 C4 152.47(7)
C12 C13 Mo1 C2 -132.21(9)
Si1 C13 Mo1 C2 111.89(9)
C12 C13 Mo1 C3 -98.83(9)
Si1 C13 Mo1 C3 145.27(9)
C12 C13 Mo1 P1 22.14(10)
Si1 C13 Mo1 P1 -93.76(8)
C1 C5 Mo1 N1 82.00(10)
C4 C5 Mo1 N1 -163.21(9)
C10 C5 Mo1 N1 -38.4(2)
C1 C5 Mo1 C12 -101.79(15)
C4 C5 Mo1 C12 13.00(18)
C10 C5 Mo1 C12 137.81(19)
C1 C5 Mo1 C13 -33.20(14)
C4 C5 Mo1 C13 81.59(13)
C10 C5 Mo1 C13 -153.60(18)
C4 C5 Mo1 C1 114.79(13)
C10 C5 Mo1 C1 -120.4(2)
C1 C5 Mo1 C4 -114.79(13)
C10 C5 Mo1 C4 124.8(2)
C1 C5 Mo1 C2 -37.37(9)
C4 C5 Mo1 C2 77.41(10)
C10 C5 Mo1 C2 -157.8(2)
C1 C5 Mo1 C3 -78.37(10)
C4 C5 Mo1 C3 36.41(8)
C10 C5 Mo1 C3 161.2(2)
C1 C5 Mo1 P1 166.85(9)
C4 C5 Mo1 P1 -78.36(9)
C10 C5 Mo1 P1 46.5(2)
C2 C1 Mo1 N1 143.05(10)
C5 C1 Mo1 N1 -101.66(10)
C6 C1 Mo1 N1 19.86(19)
C2 C1 Mo1 C12 19.11(14)
C5 C1 Mo1 C12 134.40(11)
C6 C1 Mo1 C12 -104.08(19)
C2 C1 Mo1 C13 43.11(10)
C5 C1 Mo1 C13 158.39(9)
C6 C1 Mo1 C13 -80.08(19)
C2 C1 Mo1 C5 -115.28(13)
C6 C1 Mo1 C5 121.5(2)
C2 C1 Mo1 C4 -77.36(10)
C5 C1 Mo1 C4 37.93(9)
C6 C1 Mo1 C4 159.4(2)
C5 C1 Mo1 C2 115.28(13)
C6 C1 Mo1 C2 -123.2(2)
C2 C1 Mo1 C3 -36.75(9)
C5 C1 Mo1 C3 78.53(10)
C6 C1 Mo1 C3 -159.9(2)
C2 C1 Mo1 P1 -133.69(8)
C5 C1 Mo1 P1 -18.41(12)
C6 C1 Mo1 P1 103.12(18)
C3 C4 Mo1 N1 139.26(10)
C5 C4 Mo1 N1 22.64(12)
C9 C4 Mo1 N1 -98.87(18)
C3 C4 Mo1 C12 -56.68(10)
C5 C4 Mo1 C12 -173.30(9)
C9 C4 Mo1 C12 65.19(18)
C3 C4 Mo1 C13 -12.87(12)
C5 C4 Mo1 C13 -129.49(10)
C9 C4 Mo1 C13 109.00(17)
C3 C4 Mo1 C5 116.62(13)
C9 C4 Mo1 C5 -121.5(2)
C3 C4 Mo1 C1 78.40(10)
C5 C4 Mo1 C1 -38.22(10)
C9 C4 Mo1 C1 -159.73(19)
C3 C4 Mo1 C2 37.10(9)
C5 C4 Mo1 C2 -79.52(10)
C9 C4 Mo1 C2 158.97(19)
C5 C4 Mo1 C3 -116.62(13)
C9 C4 Mo1 C3 121.9(2)
C3 C4 Mo1 P1 -137.70(9)
C5 C4 Mo1 P1 105.67(9)
C9 C4 Mo1 P1 -15.83(17)
C1 C2 Mo1 N1 -43.65(11)
C3 C2 Mo1 N1 -160.33(8)
C7 C2 Mo1 N1 77.53(18)
C1 C2 Mo1 C12 -167.56(9)
C3 C2 Mo1 C12 75.76(9)
C7 C2 Mo1 C12 -46.38(18)
C1 C2 Mo1 C13 -139.21(10)
C3 C2 Mo1 C13 104.11(9)
C7 C2 Mo1 C13 -18.03(17)
C1 C2 Mo1 C5 38.11(10)
C3 C2 Mo1 C5 -78.57(10)
C7 C2 Mo1 C5 159.3(2)
C3 C2 Mo1 C1 -116.68(13)
C7 C2 Mo1 C1 121.2(2)
C1 C2 Mo1 C4 79.92(10)
C3 C2 Mo1 C4 -36.76(8)
C7 C2 Mo1 C4 -158.9(2)
C1 C2 Mo1 C3 116.68(13)
C7 C2 Mo1 C3 -122.1(2)
C1 C2 Mo1 P1 90.10(12)
C3 C2 Mo1 P1 -26.58(14)
C7 C2 Mo1 P1 -148.72(14)
C4 C3 Mo1 N1 -79.82(14)
C2 C3 Mo1 N1 36.55(15)
C8 C3 Mo1 N1 157.97(14)
C4 C3 Mo1 C12 132.07(9)
C2 C3 Mo1 C12 -111.55(9)
C8 C3 Mo1 C12 9.87(15)
C4 C3 Mo1 C13 169.51(10)
C2 C3 Mo1 C13 -74.11(9)
C8 C3 Mo1 C13 47.31(15)
C4 C3 Mo1 C5 -37.37(9)
C2 C3 Mo1 C5 79.00(10)
C8 C3 Mo1 C5 -159.58(16)
C4 C3 Mo1 C1 -79.43(10)
C2 C3 Mo1 C1 36.94(9)
C8 C3 Mo1 C1 158.36(16)
C2 C3 Mo1 C4 116.38(13)
C8 C3 Mo1 C4 -122.21(18)
C4 C3 Mo1 C2 -116.38(13)
C8 C3 Mo1 C2 121.42(17)
C4 C3 Mo1 P1 48.79(10)
C2 C3 Mo1 P1 165.16(8)
C8 C3 Mo1 P1 -73.42(14)
C18 P1 Mo1 N1 -52.73(8)
C17 P1 Mo1 N1 -176.60(8)
C19 P1 Mo1 N1 60.74(8)
C18 P1 Mo1 C12 57.00(8)
C17 P1 Mo1 C12 -66.86(8)
C19 P1 Mo1 C12 170.48(8)
C18 P1 Mo1 C13 43.52(8)
C17 P1 Mo1 C13 -80.34(9)
C19 P1 Mo1 C13 156.99(8)
C18 P1 Mo1 C5 -150.60(8)
C17 P1 Mo1 C5 85.54(9)
C19 P1 Mo1 C5 -37.12(8)
C18 P1 Mo1 C1 -139.87(9)
C17 P1 Mo1 C1 96.27(9)
C19 P1 Mo1 C1 -26.39(9)
C18 P1 Mo1 C4 175.08(8)
C17 P1 Mo1 C4 51.21(8)
C19 P1 Mo1 C4 -71.45(8)
C18 P1 Mo1 C2 166.51(10)
C17 P1 Mo1 C2 42.64(11)
C19 P1 Mo1 C2 -80.02(11)
C18 P1 Mo1 C3 150.02(8)
C17 P1 Mo1 C3 26.15(8)
C19 P1 Mo1 C3 -96.51(8)
